data_7244992
loop_
_publ_author_name
'Garg, Monika'
'Singh, Mayank K.'
'Koli, Saylee Manohar'
'Sreedhar, Bojja'
'Ramakrishna, Sistla'
'Nanubolu, Jagadeesh Babu'

_publ_section_title
;
 Crystalline salts of a diuretic drug torasemide with improved solubility
 and dissolution properties
;
_journal_name_full CrystEngComm
_journal_paper_doi 10.1039/D2CE00383J
_journal_year 2022
_chemical_formula_moiety 'C16 H21 N4 O3 S, 0.5(C2 O4)'
_chemical_formula_sum 'C17 H21 N4 O5 S'
_chemical_formula_weight 393.44
_chemical_name_systematic 'TORASEMIDE OXALATE SALT'
_space_group_crystal_system monoclinic
_space_group_IT_number 14
_space_group_name_Hall '-P 2yn'
_space_group_name_H-M_alt 'P 1 21/n 1'
_atom_sites_solution_hydrogens mixed
_audit_creation_method SHELXL-2018/3
_audit_update_record
;
2022-03-16 deposited with the CCDC.	2022-05-03 downloaded from the CCDC.
;
_cell_angle_alpha 90
_cell_angle_beta 102.807(2)
_cell_angle_gamma 90
_cell_formula_units_Z 4
_cell_length_a 8.9904(10)
_cell_length_b 11.8567(13)
_cell_length_c 18.285(2)
_cell_measurement_reflns_used 6413
_cell_measurement_temperature 293(2)
_cell_measurement_theta_max 27.02
_cell_measurement_theta_min 2.28
_cell_volume 1900.6(4)
_computing_cell_refinement 'Bruker SMART'
_computing_data_collection 'Bruker SMART'
_computing_data_reduction 'Bruker SAINT'
_computing_structure_refinement 'SHELXL-2018/3 (Sheldrick, 2018)'
_computing_structure_solution 'SHELXS-97 (Sheldrick, 1990)'
_diffrn_ambient_temperature 293(2)
_diffrn_measured_fraction_theta_full 0.999
_diffrn_measured_fraction_theta_max 0.998
_diffrn_measurement_device_type 'CCD area detector'
_diffrn_measurement_method 'phi and omega scans'
_diffrn_radiation_type MoK\a
_diffrn_radiation_wavelength 0.71073
_diffrn_reflns_av_R_equivalents 0.0263
_diffrn_reflns_av_unetI/netI 0.0192
_diffrn_reflns_Laue_measured_fraction_full 0.999
_diffrn_reflns_Laue_measured_fraction_max 0.998
_diffrn_reflns_limit_h_max 11
_diffrn_reflns_limit_h_min -11
_diffrn_reflns_limit_k_max 14
_diffrn_reflns_limit_k_min -14
_diffrn_reflns_limit_l_max 22
_diffrn_reflns_limit_l_min -22
_diffrn_reflns_number 19334
_diffrn_reflns_point_group_measured_fraction_full 0.999
_diffrn_reflns_point_group_measured_fraction_max 0.998
_diffrn_reflns_theta_full 25.242
_diffrn_reflns_theta_max 25.996
_diffrn_reflns_theta_min 2.063
_diffrn_source 'sealed tube'
_exptl_absorpt_coefficient_mu 0.207
_exptl_absorpt_correction_T_max 0.969
_exptl_absorpt_correction_T_min 0.913
_exptl_absorpt_correction_type multi-scan
_exptl_absorpt_process_details 'Bruker AXS SADABS program'
_exptl_crystal_colour COLORLESS
_exptl_crystal_density_diffrn 1.375
_exptl_crystal_description 'FLOWER LIKE NEEDLES'
_exptl_crystal_F_000 828
_exptl_crystal_recrystallization_method 'Re-crystallisation from solvent: Ethanol'
_exptl_crystal_size_max 0.400
_exptl_crystal_size_mid 0.210
_exptl_crystal_size_min 0.180
_refine_diff_density_max 0.510
_refine_diff_density_min -0.269
_refine_diff_density_rms 0.048
_refine_ls_extinction_method none
_refine_ls_goodness_of_fit_ref 1.207
_refine_ls_hydrogen_treatment mixed
_refine_ls_matrix_type full
_refine_ls_number_parameters 263
_refine_ls_number_reflns 3723
_refine_ls_number_restraints 0
_refine_ls_restrained_S_all 1.207
_refine_ls_R_factor_all 0.0666
_refine_ls_R_factor_gt 0.0614
_refine_ls_shift/su_max 0.000
_refine_ls_shift/su_mean 0.000
_refine_ls_structure_factor_coef Fsqd
_refine_ls_weighting_details 'w=1/[\s^2^(Fo^2^)+(0.0494P)^2^+1.2763P] where P=(Fo^2^+2Fc^2^)/3'
_refine_ls_weighting_scheme calc
_refine_ls_wR_factor_gt 0.1355
_refine_ls_wR_factor_ref 0.1384
_reflns_Friedel_coverage 0.000
_reflns_number_gt 3426
_reflns_number_total 3723
_reflns_threshold_expression 'I > 2\s(I)'
_cod_data_source_file d2ce00383j2.cif
_cod_data_source_block BA54M
_cod_depositor_comments
;
The following automatic conversions were performed:

data item '_exptl_absorpt_correction_type' value 'MULTI-SCAN' was
changed to 'multi-scan' in accordance with the
/home/data/users/saulius/crontab/automatic-downloads/rss-feeds/RSC/lib/dictionaries/cif_core.dic
dictionary named 'cif_core.dic' version 2.4.2 last updated on
2011-04-26.

Automatic conversion script
Id: cif_fix_values 7556 2019-12-06 15:28:31Z antanas 
;
_cod_original_sg_symbol_H-M 'P 21/n'
_cod_database_code 7244992
_shelx_shelxl_version_number 2018/3
_shelx_space_group_comment
;
The symmetry employed for this shelxl refinement is uniquely defined
by the following loop, which should always be used as a source of
symmetry information in preference to the above space-group names.
They are only intended as comments.
;
_shelx_estimated_absorpt_t_min 0.922
_shelx_estimated_absorpt_t_max 0.964
_exptl_absorpt_special_details 'Sheldrick,G.M.,(2003),University of gottingen,Germany'

loop_
_space_group_symop_operation_xyz
'x, y, z'
'-x+1/2, y+1/2, -z+1/2'
'-x, -y, -z'
'x-1/2, -y-1/2, z-1/2'

loop_
_atom_site_label
_atom_site_type_symbol
_atom_site_fract_x
_atom_site_fract_y
_atom_site_fract_z
_atom_site_U_iso_or_equiv
_atom_site_adp_type
_atom_site_occupancy
_atom_site_site_symmetry_order
_atom_site_calc_flag
_atom_site_refinement_flags_posn
_atom_site_refinement_flags_adp
_atom_site_refinement_flags_occupancy
_atom_site_disorder_assembly
_atom_site_disorder_group
S1 S 0.35952(8) 0.96523(5) 0.20243(3) 0.0429(2) Uani 1 1 d . . . . .
O1 O 0.4126(3) 0.96457(19) 0.13503(10) 0.0626(6) Uani 1 1 d . . . . .
O2 O 0.3226(2) 1.06947(15) 0.23286(10) 0.0509(5) Uani 1 1 d . . . . .
O3 O 0.5004(3) 0.73922(19) 0.20810(11) 0.0675(6) Uani 1 1 d . . . . .
C17 C -0.0042(3) 0.53984(19) -0.03433(12) 0.0343(5) Uani 1 1 d . . . . .
C2 C -0.0191(3) 0.7948(2) 0.22315(14) 0.0435(6) Uani 1 1 d . . . . .
H2 H -0.085493 0.787331 0.255275 0.052 Uiso 1 1 calc R U . . .
C3 C 0.1062(3) 0.86841(19) 0.24204(12) 0.0370(5) Uani 1 1 d . . . . .
C4 C 0.1969(3) 0.87852(19) 0.18792(12) 0.0367(5) Uani 1 1 d . . . . .
C5 C 0.1650(3) 0.8143(2) 0.12464(13) 0.0420(6) Uani 1 1 d . . . . .
H5 H 0.227791 0.819663 0.090665 0.050 Uiso 1 1 calc R U . . .
C6 C 0.0621(3) 0.8983(2) 0.36675(13) 0.0450(6) Uani 1 1 d . . . . .
C7 C -0.0561(4) 0.9642(3) 0.37743(18) 0.0644(8) Uani 1 1 d . . . . .
H7 H -0.087039 1.026860 0.347305 0.077 Uiso 1 1 calc R U . . .
C8 C -0.1278(4) 0.9356(4) 0.4337(2) 0.0840(12) Uani 1 1 d . . . . .
H8 H -0.208816 0.979193 0.441707 0.101 Uiso 1 1 calc R U . . .
C9 C -0.0816(5) 0.8442(4) 0.4780(2) 0.0810(12) Uani 1 1 d . . . . .
H9 H -0.132812 0.826032 0.515388 0.097 Uiso 1 1 calc R U . . .
C10 C 0.0398(4) 0.7772(3) 0.46889(16) 0.0666(9) Uani 1 1 d . . . . .
C11 C 0.1108(3) 0.8063(3) 0.41128(15) 0.0541(7) Uani 1 1 d . . . . .
H11 H 0.191822 0.763135 0.402867 0.065 Uiso 1 1 calc R U . . .
C12 C 0.0930(6) 0.6763(4) 0.5172(2) 0.1089(16) Uani 1 1 d . . . . .
H12A H 0.032459 0.611884 0.497540 0.163 Uiso 1 1 calc R U . . .
H12B H 0.082540 0.690832 0.567446 0.163 Uiso 1 1 calc R U . . .
H12C H 0.198150 0.661529 0.517459 0.163 Uiso 1 1 calc R U . . .
C13 C 0.5136(3) 0.7884(2) 0.26741(14) 0.0455(6) Uani 1 1 d . . . . .
C14 C 0.5912(3) 0.6209(2) 0.34315(16) 0.0504(7) Uani 1 1 d . . . . .
H14 H 0.513359 0.580687 0.306374 0.060 Uiso 1 1 calc R U . . .
C15 C 0.7454(4) 0.5921(3) 0.3278(2) 0.0788(10) Uani 1 1 d . . . . .
H15A H 0.759589 0.511810 0.330317 0.118 Uiso 1 1 calc R U . . .
H15B H 0.824017 0.627697 0.364716 0.118 Uiso 1 1 calc R U . . .
H15C H 0.750302 0.618432 0.278801 0.118 Uiso 1 1 calc R U . . .
C16 C 0.5770(5) 0.5846(3) 0.4202(2) 0.0843(12) Uani 1 1 d . . . . .
H16A H 0.477275 0.603623 0.427166 0.126 Uiso 1 1 calc R U . . .
H16B H 0.652775 0.622526 0.457258 0.126 Uiso 1 1 calc R U . . .
H16C H 0.591823 0.504577 0.425179 0.126 Uiso 1 1 calc R U . . .
O4 O -0.0305(3) 0.49395(15) -0.09697(9) 0.0554(5) Uani 1 1 d . . . . .
O5 O 0.0166(2) 0.64229(14) -0.02239(9) 0.0462(4) Uani 1 1 d . . . . .
N1 N 0.0472(3) 0.74431(18) 0.10996(12) 0.0473(6) Uani 1 1 d . . . . .
H1N H 0.036(4) 0.698(3) 0.0673(19) 0.071(10) Uiso 1 1 d . . . . .
N2 N 0.1369(3) 0.9243(2) 0.30704(11) 0.0475(6) Uani 1 1 d . . . . .
N3 N 0.4797(3) 0.9043(2) 0.27032(13) 0.0469(6) Uani 1 1 d . . . . .
H3N H 0.478(3) 0.932(2) 0.3092(17) 0.049(8) Uiso 1 1 d . . . . .
N4 N 0.5587(3) 0.7412(2) 0.33465(13) 0.0502(6) Uani 1 1 d . . . . .
H4N H 0.555(3) 0.781(3) 0.3710(17) 0.053(8) Uiso 1 1 d . . . . .
C1 C -0.0439(3) 0.7349(2) 0.15867(15) 0.0491(6) Uani 1 1 d . . . . .
H1 H -0.126433 0.685702 0.147784 0.059 Uiso 1 1 calc R U . . .
H2N H 0.201(3) 0.975(3) 0.3129(15) 0.047(8) Uiso 1 1 d . . . . .

loop_
_atom_site_aniso_label
_atom_site_aniso_U_11
_atom_site_aniso_U_22
_atom_site_aniso_U_33
_atom_site_aniso_U_23
_atom_site_aniso_U_13
_atom_site_aniso_U_12
S1 0.0577(4) 0.0427(4) 0.0287(3) 0.0000(2) 0.0107(3) -0.0107(3)
O1 0.0759(14) 0.0794(15) 0.0365(10) 0.0006(9) 0.0211(10) -0.0212(11)
O2 0.0711(13) 0.0353(9) 0.0438(10) 0.0013(8) 0.0075(9) -0.0098(9)
O3 0.0968(17) 0.0640(13) 0.0403(11) -0.0177(10) 0.0123(10) 0.0123(12)
C17 0.0416(13) 0.0338(12) 0.0275(11) -0.0010(9) 0.0077(9) -0.0058(10)
C2 0.0546(15) 0.0371(13) 0.0405(13) 0.0001(11) 0.0145(12) -0.0013(11)
C3 0.0534(14) 0.0273(11) 0.0303(11) 0.0028(9) 0.0092(10) 0.0028(10)
C4 0.0498(14) 0.0316(12) 0.0283(11) 0.0009(9) 0.0077(10) -0.0030(10)
C5 0.0587(16) 0.0367(13) 0.0300(12) -0.0025(10) 0.0087(11) 0.0016(11)
C6 0.0524(15) 0.0531(15) 0.0317(12) -0.0096(11) 0.0140(11) -0.0109(12)
C7 0.0639(19) 0.071(2) 0.0608(18) -0.0048(16) 0.0193(15) 0.0007(16)
C8 0.070(2) 0.098(3) 0.098(3) -0.019(2) 0.048(2) -0.008(2)
C9 0.091(3) 0.101(3) 0.066(2) -0.022(2) 0.050(2) -0.045(2)
C10 0.084(2) 0.076(2) 0.0401(15) -0.0008(15) 0.0140(15) -0.0338(19)
C11 0.0609(17) 0.0597(18) 0.0436(15) -0.0006(13) 0.0156(13) -0.0082(14)
C12 0.144(4) 0.111(3) 0.068(2) 0.033(2) 0.014(3) -0.040(3)
C13 0.0496(15) 0.0487(15) 0.0378(13) -0.0106(11) 0.0091(11) 0.0016(12)
C14 0.0574(17) 0.0402(14) 0.0504(15) -0.0114(12) 0.0051(13) -0.0022(12)
C15 0.063(2) 0.066(2) 0.105(3) -0.012(2) 0.014(2) 0.0048(17)
C16 0.134(4) 0.054(2) 0.066(2) 0.0048(17) 0.023(2) 0.007(2)
O4 0.1035(16) 0.0380(10) 0.0233(8) -0.0018(7) 0.0110(9) -0.0088(10)
O5 0.0766(13) 0.0323(9) 0.0302(8) -0.0011(7) 0.0131(8) -0.0105(8)
N1 0.0680(15) 0.0370(11) 0.0347(11) -0.0105(9) 0.0066(10) -0.0026(10)
N2 0.0697(16) 0.0451(13) 0.0317(11) -0.0087(9) 0.0196(10) -0.0166(12)
N3 0.0617(15) 0.0484(13) 0.0305(11) -0.0087(10) 0.0103(10) -0.0013(11)
N4 0.0683(15) 0.0420(12) 0.0383(12) -0.0115(10) 0.0073(11) 0.0021(11)
C1 0.0577(16) 0.0378(14) 0.0495(15) -0.0042(12) 0.0068(13) -0.0086(12)

loop_
_atom_type_symbol
_atom_type_description
_atom_type_scat_dispersion_real
_atom_type_scat_dispersion_imag
_atom_type_scat_source
C C 0.0033 0.0016 'International Tables Vol C Tables 4.2.6.8 and 6.1.1.4'
H H 0.0000 0.0000 'International Tables Vol C Tables 4.2.6.8 and 6.1.1.4'
N N 0.0061 0.0033 'International Tables Vol C Tables 4.2.6.8 and 6.1.1.4'
O O 0.0106 0.0060 'International Tables Vol C Tables 4.2.6.8 and 6.1.1.4'
S S 0.1246 0.1234 'International Tables Vol C Tables 4.2.6.8 and 6.1.1.4'

loop_
_geom_angle_atom_site_label_1
_geom_angle_atom_site_label_2
_geom_angle_atom_site_label_3
_geom_angle
_geom_angle_site_symmetry_1
_geom_angle_site_symmetry_3
_geom_angle_publ_flag
O1 S1 O2 119.82(12) . . ?
O1 S1 N3 111.53(14) . . ?
O2 S1 N3 105.13(12) . . ?
O1 S1 C4 107.14(12) . . ?
O2 S1 C4 107.94(12) . . ?
N3 S1 C4 104.19(12) . . ?
O5 C17 O4 125.5(2) . . ?
O5 C17 C17 118.2(2) . 3_565 ?
O4 C17 C17 116.2(2) . 3_565 ?
C1 C2 C3 120.6(2) . . ?
N2 C3 C2 121.5(2) . . ?
N2 C3 C4 122.8(2) . . ?
C2 C3 C4 115.7(2) . . ?
C5 C4 C3 120.0(2) . . ?
C5 C4 S1 117.84(19) . . ?
C3 C4 S1 122.05(17) . . ?
N1 C5 C4 122.1(2) . . ?
C7 C6 C11 121.7(3) . . ?
C7 C6 N2 119.7(3) . . ?
C11 C6 N2 118.7(3) . . ?
C6 C7 C8 118.4(3) . . ?
C9 C8 C7 120.7(4) . . ?
C8 C9 C10 121.9(3) . . ?
C9 C10 C11 117.0(3) . . ?
C9 C10 C12 122.8(3) . . ?
C11 C10 C12 120.2(4) . . ?
C6 C11 C10 120.4(3) . . ?
O3 C13 N4 125.0(3) . . ?
O3 C13 N3 121.5(3) . . ?
N4 C13 N3 113.5(2) . . ?
N4 C14 C16 108.8(2) . . ?
N4 C14 C15 111.8(3) . . ?
C16 C14 C15 112.3(3) . . ?
C5 N1 C1 119.7(2) . . ?
C3 N2 C6 122.1(2) . . ?
C13 N3 S1 121.17(19) . . ?
C13 N4 C14 121.6(2) . . ?
N1 C1 C2 121.9(3) . . ?

loop_
_geom_bond_atom_site_label_1
_geom_bond_atom_site_label_2
_geom_bond_distance
_geom_bond_site_symmetry_2
_geom_bond_publ_flag
S1 O1 1.4170(19) . ?
S1 O2 1.425(2) . ?
S1 N3 1.624(2) . ?
S1 C4 1.759(2) . ?
O3 C13 1.214(3) . ?
C17 O5 1.241(3) . ?
C17 O4 1.243(3) . ?
C17 C17 1.560(4) 3_565 ?
C2 C1 1.352(4) . ?
C2 C3 1.406(4) . ?
C3 N2 1.335(3) . ?
C3 C4 1.420(3) . ?
C4 C5 1.362(3) . ?
C5 N1 1.325(3) . ?
C6 C7 1.367(4) . ?
C6 C11 1.374(4) . ?
C6 N2 1.437(3) . ?
C7 C8 1.373(5) . ?
C8 C9 1.362(6) . ?
C9 C10 1.389(6) . ?
C10 C11 1.391(4) . ?
C10 C12 1.502(5) . ?
C13 N4 1.330(3) . ?
C13 N3 1.411(3) . ?
C14 N4 1.457(4) . ?
C14 C16 1.505(4) . ?
C14 C15 1.513(4) . ?
N1 C1 1.342(4) . ?
